data_4082037
loop_
_publ_author_name
'Turek, Jan'
'Panov, Illia'
'Hor\'a\<cek, Michal'
'\<Cerno\<sek, Zden\<ek'
'Pad\<elkov\'a, Zde\<nka'
'R\%u\<zi\<cka, Ale\<s'

_publ_section_title
;
 Amino Group Functionalized N-Heterocyclic 1,2,4-Triazole-Derived
 Carbenes: Structural Diversity of Rhodium(I) Complexes
;
_journal_issue 23
_journal_name_full Organometallics
_journal_page_first 7234
_journal_paper_doi 10.1021/om400912s
_journal_volume 32
_journal_year 2013
_chemical_formula_moiety 'C29 H38 Cl N4 Rh'
_chemical_formula_sum 'C29 H38 Cl N4 Rh'
_chemical_formula_weight 580.99
_chemical_name_systematic
; 
 ? 
;
_space_group_IT_number 2
_symmetry_cell_setting triclinic
_symmetry_space_group_name_Hall '-P 1'
_symmetry_space_group_name_H-M 'P -1'
_atom_sites_solution_hydrogens geom
_atom_sites_solution_primary direct
_atom_sites_solution_secondary difmap
_audit_creation_method SHELXL-97
_cell_angle_alpha 107.013(4)
_cell_angle_beta 96.919(4)
_cell_angle_gamma 113.477(5)
_cell_formula_units_Z 2
_cell_length_a 10.5048(6)
_cell_length_b 10.6140(5)
_cell_length_c 14.3551(5)
_cell_measurement_reflns_used 29335
_cell_measurement_temperature 150(1)
_cell_measurement_theta_max 27.5
_cell_measurement_theta_min 1
_cell_volume 1351.59(14)
_computing_cell_refinement 'COLLECT and DENZO'
_computing_data_collection 'COLLECT (Hooft, 1998) and DENZO (Otwinowski & Minor, 1997)'
_computing_data_reduction 'COLLECT and DENZO'
_computing_molecular_graphics 'PLATON (Spek, 2003)'
_computing_publication_material 'SHELXL-97 (Sheldrick, 2008)'
_computing_structure_refinement 'SHELXL-97 (Sheldrick, 1997)'
_computing_structure_solution 'SIR92 (Altomare et al., 1994)'
_diffrn_ambient_temperature 150(1)
_diffrn_detector_area_resol_mean 9.091
_diffrn_measured_fraction_theta_full 0.997
_diffrn_measured_fraction_theta_max 0.997
_diffrn_measurement_device_type 'Bruker Nonius KappaCCD area detector'
_diffrn_measurement_method '\f and \w scans to fill the Ewald sphere'
_diffrn_radiation_monochromator graphite
_diffrn_radiation_source 'fine-focus sealed tube'
_diffrn_radiation_type MoK\a
_diffrn_radiation_wavelength 0.71073
_diffrn_reflns_av_R_equivalents 0.0557
_diffrn_reflns_av_sigmaI/netI 0.0413
_diffrn_reflns_limit_h_max 13
_diffrn_reflns_limit_h_min -13
_diffrn_reflns_limit_k_max 13
_diffrn_reflns_limit_k_min -13
_diffrn_reflns_limit_l_max 18
_diffrn_reflns_limit_l_min -18
_diffrn_reflns_number 29255
_diffrn_reflns_theta_full 27.50
_diffrn_reflns_theta_max 27.50
_diffrn_reflns_theta_min 1.54
_diffrn_standards_number 0
_exptl_absorpt_coefficient_mu 0.755
_exptl_absorpt_correction_T_max 0.946
_exptl_absorpt_correction_T_min 0.878
_exptl_absorpt_correction_type integration
_exptl_absorpt_process_details
;
Gaussian integration (Coppens, 1970)
;
_exptl_crystal_colour yellow
_exptl_crystal_density_diffrn 1.428
_exptl_crystal_density_method 'not measured'
_exptl_crystal_description plate
_exptl_crystal_F_000 604
_exptl_crystal_size_max 0.36
_exptl_crystal_size_mid 0.16
_exptl_crystal_size_min 0.13
_refine_diff_density_max 0.510
_refine_diff_density_min -0.558
_refine_diff_density_rms 0.087
_refine_ls_extinction_method none
_refine_ls_goodness_of_fit_ref 1.096
_refine_ls_hydrogen_treatment constr
_refine_ls_matrix_type full
_refine_ls_number_parameters 316
_refine_ls_number_reflns 6196
_refine_ls_number_restraints 0
_refine_ls_restrained_S_all 1.096
_refine_ls_R_factor_all 0.0473
_refine_ls_R_factor_gt 0.0337
_refine_ls_shift/su_max 0.001
_refine_ls_shift/su_mean 0.000
_refine_ls_structure_factor_coef Fsqd
_refine_ls_weighting_details 'calc w=1/[\s^2^(Fo^2^)+(0.0134P)^2^+1.4664P] where P=(Fo^2^+2Fc^2^)/3'
_refine_ls_weighting_scheme calc
_refine_ls_wR_factor_gt 0.0596
_refine_ls_wR_factor_ref 0.0644
_reflns_number_gt 5296
_reflns_number_total 6196
_reflns_threshold_expression >2sigma(I)
_cod_data_source_file om400912s_si_001.cif
_cod_data_source_block 4a
_cod_database_code 4082037

loop_
_symmetry_equiv_pos_as_xyz
'x, y, z'
'-x, -y, -z'

loop_
_atom_site_label
_atom_site_type_symbol
_atom_site_fract_x
_atom_site_fract_y
_atom_site_fract_z
_atom_site_U_iso_or_equiv
_atom_site_adp_type
_atom_site_occupancy
_atom_site_symmetry_multiplicity
_atom_site_calc_flag
_atom_site_refinement_flags
Rh1 Rh 0.46616(2) 0.32434(2) 0.179385(14) 0.01662(6) Uani 1 1 d .
Cl1 Cl 0.49828(7) 0.15655(7) 0.24896(5) 0.02769(14) Uani 1 1 d .
C22 C 0.4066(3) 0.4176(3) 0.08084(19) 0.0243(5) Uani 1 1 d .
H22 H 0.4707 0.3976 0.0472 0.029 Uiso 1 1 d R
N2 N 0.7833(2) 0.5358(2) 0.27784(15) 0.0199(4) Uani 1 1 d .
N3 N 0.9130(2) 0.4726(2) 0.18206(16) 0.0251(5) Uani 1 1 d .
N4 N 0.7664(2) 0.3894(2) 0.13396(15) 0.0196(4) Uani 1 1 d .
N1 N 0.8489(2) 0.9755(2) 0.31526(16) 0.0258(5) Uani 1 1 d .
C10 C 0.6830(2) 0.4212(3) 0.19129(18) 0.0187(5) Uani 1 1 d .
C1 C 0.7529(2) 0.6235(3) 0.36148(18) 0.0210(5) Uani 1 1 d .
C6 C 0.6837(3) 0.5568(3) 0.42333(19) 0.0282(6) Uani 1 1 d .
H6 H 0.6560 0.4571 0.4103 0.034 Uiso 1 1 d R
C7 C 0.8733(3) 0.8498(3) 0.31466(19) 0.0244(5) Uani 1 1 d .
H7A H 0.9758 0.8831 0.3389 0.029 Uiso 1 1 d R
H7B H 0.8407 0.7791 0.2456 0.029 Uiso 1 1 d R
C23 C 0.4614(3) 0.5206(3) 0.1798(2) 0.0257(5) Uani 1 1 d .
H23 H 0.5609 0.5691 0.2064 0.031 Uiso 1 1 d R
C24 C 0.3731(3) 0.5595(3) 0.2475(2) 0.0325(6) Uani 1 1 d .
H24A H 0.3399 0.6230 0.2269 0.039 Uiso 1 1 d R
H24B H 0.4340 0.6152 0.3164 0.039 Uiso 1 1 d R
C18 C 0.7262(3) 0.2622(3) 0.03671(18) 0.0212(5) Uani 1 1 d .
C26 C 0.2670(3) 0.2884(3) 0.22499(19) 0.0260(5) Uani 1 1 d .
H26 H 0.3076 0.2754 0.2805 0.031 Uiso 1 1 d R
C27 C 0.2326(2) 0.1822(3) 0.13104(19) 0.0244(5) Uani 1 1 d .
H27 H 0.2498 0.1020 0.1284 0.029 Uiso 1 1 d R
C12 C 1.0548(3) 0.6602(3) 0.3509(2) 0.0288(6) Uani 1 1 d .
C25 C 0.2424(3) 0.4242(3) 0.2454(2) 0.0339(6) Uani 1 1 d .
H25A H 0.2200 0.4478 0.3099 0.041 Uiso 1 1 d R
H25B H 0.1600 0.4020 0.1934 0.041 Uiso 1 1 d R
C13 C 1.0661(3) 0.6556(3) 0.4466(2) 0.0369(7) Uani 1 1 d .
H13 H 0.9847 0.5992 0.4628 0.044 Uiso 1 1 d R
C19 C 0.8385(3) 0.3080(3) -0.0208(2) 0.0309(6) Uani 1 1 d .
H19A H 0.8448 0.3950 -0.0318 0.037 Uiso 1 1 d R
H19B H 0.8110 0.2292 -0.0848 0.037 Uiso 1 1 d R
H19C H 0.9305 0.3289 0.0181 0.037 Uiso 1 1 d R
C11 C 0.9194(3) 0.5601(3) 0.26932(19) 0.0236(5) Uani 1 1 d .
C2 C 0.7952(2) 0.7732(3) 0.37946(17) 0.0211(5) Uani 1 1 d .
C20 C 0.7241(3) 0.1341(3) 0.0642(2) 0.0354(7) Uani 1 1 d .
H20A H 0.8192 0.1597 0.1008 0.043 Uiso 1 1 d R
H20B H 0.6921 0.0484 0.0035 0.043 Uiso 1 1 d R
H20C H 0.6592 0.1129 0.1056 0.043 Uiso 1 1 d R
C3 C 0.7651(3) 0.8534(3) 0.46203(18) 0.0269(6) Uani 1 1 d .
H3 H 0.7925 0.9533 0.4760 0.032 Uiso 1 1 d R
C4 C 0.6961(3) 0.7879(3) 0.52358(19) 0.0319(6) Uani 1 1 d .
H4 H 0.6760 0.8431 0.5778 0.038 Uiso 1 1 d R
C28 C 0.1714(3) 0.1855(3) 0.0320(2) 0.0302(6) Uani 1 1 d .
H28A H 0.0698 0.1585 0.0241 0.036 Uiso 1 1 d R
H28B H 0.1791 0.1122 -0.0229 0.036 Uiso 1 1 d R
C29 C 0.2476(3) 0.3370(3) 0.0245(2) 0.0303(6) Uani 1 1 d .
H29A H 0.2375 0.3244 -0.0461 0.036 Uiso 1 1 d R
H29B H 0.2014 0.3968 0.0524 0.036 Uiso 1 1 d R
C5 C 0.6566(3) 0.6405(3) 0.5050(2) 0.0336(6) Uani 1 1 d .
H5 H 0.6115 0.5972 0.5474 0.040 Uiso 1 1 d R
C21 C 0.5804(3) 0.2220(3) -0.0283(2) 0.0316(6) Uani 1 1 d .
H21A H 0.5095 0.1966 0.0083 0.038 Uiso 1 1 d R
H21B H 0.5546 0.1388 -0.0894 0.038 Uiso 1 1 d R
H21C H 0.5848 0.3047 -0.0448 0.038 Uiso 1 1 d R
C8 C 0.7040(3) 0.9274(3) 0.2555(2) 0.0336(6) Uani 1 1 d .
H8A H 0.6900 1.0124 0.2587 0.040 Uiso 1 1 d R
H8B H 0.6349 0.8674 0.2822 0.040 Uiso 1 1 d R
H8C H 0.6917 0.8705 0.1864 0.040 Uiso 1 1 d R
C16 C 1.3065(3) 0.8291(4) 0.4020(3) 0.0542(10) Uani 1 1 d .
H16 H 1.3880 0.8894 0.3880 0.065 Uiso 1 1 d R
C15 C 1.3165(3) 0.8202(4) 0.4956(3) 0.0548(10) Uani 1 1 d .
H15 H 1.4053 0.8720 0.5438 0.066 Uiso 1 1 d R
C14 C 1.1978(3) 0.7357(3) 0.5190(3) 0.0483(9) Uani 1 1 d .
H14 H 1.2053 0.7320 0.5833 0.058 Uiso 1 1 d R
C17 C 1.1750(3) 0.7487(3) 0.3275(2) 0.0394(7) Uani 1 1 d .
H17 H 1.1679 0.7543 0.2638 0.047 Uiso 1 1 d R
C9 C 0.9555(3) 1.0714(3) 0.2793(2) 0.0403(7) Uani 1 1 d .
H9A H 0.9500 1.0169 0.2113 0.048 Uiso 1 1 d R
H9B H 1.0500 1.1076 0.3221 0.048 Uiso 1 1 d R
H9C H 0.9371 1.1534 0.2807 0.048 Uiso 1 1 d R

loop_
_atom_site_aniso_label
_atom_site_aniso_U_11
_atom_site_aniso_U_22
_atom_site_aniso_U_33
_atom_site_aniso_U_23
_atom_site_aniso_U_13
_atom_site_aniso_U_12
Rh1 0.01427(9) 0.01753(9) 0.01931(9) 0.00784(7) 0.00464(6) 0.00776(7)
Cl1 0.0312(3) 0.0284(3) 0.0304(3) 0.0159(3) 0.0075(3) 0.0169(3)
C22 0.0275(13) 0.0251(13) 0.0328(14) 0.0176(11) 0.0137(11) 0.0174(11)
N2 0.0145(10) 0.0203(10) 0.0219(10) 0.0045(8) 0.0024(8) 0.0081(8)
N3 0.0151(10) 0.0233(11) 0.0314(12) 0.0046(9) 0.0033(9) 0.0084(9)
N4 0.0131(9) 0.0189(10) 0.0229(10) 0.0047(8) 0.0025(8) 0.0064(8)
N1 0.0252(11) 0.0213(11) 0.0274(11) 0.0097(9) 0.0009(9) 0.0086(9)
C10 0.0179(12) 0.0180(11) 0.0224(12) 0.0085(10) 0.0042(9) 0.0098(10)
C1 0.0150(11) 0.0235(12) 0.0206(12) 0.0055(10) 0.0015(9) 0.0081(10)
C6 0.0251(13) 0.0258(13) 0.0263(13) 0.0090(11) 0.0027(11) 0.0063(11)
C7 0.0243(13) 0.0253(13) 0.0242(12) 0.0085(11) 0.0062(10) 0.0126(11)
C23 0.0198(12) 0.0227(13) 0.0380(15) 0.0125(12) 0.0045(11) 0.0129(11)
C24 0.0354(15) 0.0299(14) 0.0308(14) 0.0030(12) 0.0036(12) 0.0211(13)
C18 0.0224(12) 0.0193(12) 0.0230(12) 0.0060(10) 0.0074(10) 0.0115(10)
C26 0.0198(12) 0.0369(15) 0.0268(13) 0.0157(12) 0.0106(10) 0.0140(11)
C27 0.0150(12) 0.0264(13) 0.0314(14) 0.0121(11) 0.0071(10) 0.0080(10)
C12 0.0190(13) 0.0215(13) 0.0378(15) -0.0016(11) 0.0003(11) 0.0125(11)
C25 0.0332(15) 0.0453(17) 0.0327(15) 0.0113(13) 0.0157(12) 0.0274(14)
C13 0.0309(15) 0.0323(15) 0.0400(16) 0.0076(13) -0.0048(12) 0.0156(13)
C19 0.0288(14) 0.0326(15) 0.0304(14) 0.0098(12) 0.0130(12) 0.0133(12)
C11 0.0165(12) 0.0240(13) 0.0298(13) 0.0085(11) 0.0042(10) 0.0105(10)
C2 0.0181(12) 0.0262(13) 0.0194(11) 0.0074(10) 0.0013(9) 0.0124(10)
C20 0.0530(19) 0.0268(14) 0.0354(15) 0.0123(13) 0.0165(14) 0.0249(14)
C3 0.0282(14) 0.0290(14) 0.0222(12) 0.0054(11) 0.0038(10) 0.0155(12)
C4 0.0312(15) 0.0397(16) 0.0194(12) 0.0036(12) 0.0067(11) 0.0164(13)
C28 0.0240(13) 0.0282(14) 0.0310(14) 0.0044(12) -0.0026(11) 0.0123(11)
C29 0.0355(15) 0.0356(15) 0.0238(13) 0.0121(12) 0.0022(11) 0.0211(13)
C5 0.0270(14) 0.0409(16) 0.0222(13) 0.0111(12) 0.0086(11) 0.0054(12)
C21 0.0255(14) 0.0311(15) 0.0278(14) -0.0010(12) 0.0018(11) 0.0132(12)
C8 0.0314(15) 0.0309(15) 0.0383(16) 0.0138(13) 0.0012(12) 0.0156(12)
C16 0.0206(15) 0.0356(18) 0.074(3) -0.0148(17) 0.0106(16) 0.0079(13)
C15 0.0264(17) 0.0413(19) 0.062(2) -0.0197(17) -0.0171(15) 0.0185(15)
C14 0.0422(19) 0.0369(17) 0.0473(19) -0.0018(15) -0.0141(15) 0.0202(15)
C17 0.0238(14) 0.0311(15) 0.0474(18) -0.0031(14) 0.0107(13) 0.0096(12)
C9 0.0332(16) 0.0350(16) 0.0438(17) 0.0222(14) 0.0010(13) 0.0046(13)

loop_
_atom_type_symbol
_atom_type_description
_atom_type_scat_dispersion_real
_atom_type_scat_dispersion_imag
_atom_type_scat_source
C C 0.0033 0.0016 'International Tables Vol C Tables 4.2.6.8 and 6.1.1.4'
H H 0.0000 0.0000 'International Tables Vol C Tables 4.2.6.8 and 6.1.1.4'
N N 0.0061 0.0033 'International Tables Vol C Tables 4.2.6.8 and 6.1.1.4'
Cl Cl 0.1484 0.1585 'International Tables Vol C Tables 4.2.6.8 and 6.1.1.4'
Rh Rh -1.1178 0.9187 'International Tables Vol C Tables 4.2.6.8 and 6.1.1.4'

loop_
_exptl_crystal_face_index_h
_exptl_crystal_face_index_k
_exptl_crystal_face_index_l
_exptl_crystal_face_perp_dist
-1 0 0 0.017
1 0 0 0.075
0 1 0 0.134
0 -1 0 0.034
0 0 1 0.061
0 0 -1 0.048

loop_
_geom_angle_atom_site_label_1
_geom_angle_atom_site_label_2
_geom_angle_atom_site_label_3
_geom_angle
C10 Rh1 C23 89.32(9)
C10 Rh1 C22 96.80(9)
C23 Rh1 C22 38.55(10)
C10 Rh1 C26 157.73(9)
C23 Rh1 C26 81.87(10)
C22 Rh1 C26 89.01(10)
C10 Rh1 C27 165.69(9)
C23 Rh1 C27 97.40(10)
C22 Rh1 C27 81.05(10)
C26 Rh1 C27 36.55(9)
C10 Rh1 Cl1 88.91(6)
C23 Rh1 Cl1 157.24(7)
C22 Rh1 Cl1 163.80(7)
C26 Rh1 Cl1 91.40(7)
C27 Rh1 Cl1 89.68(7)
C23 C22 C29 123.4(2)
C23 C22 Rh1 70.22(14)
C29 C22 Rh1 114.30(17)
C23 C22 H22 118.4
C29 C22 H22 118.2
Rh1 C22 H22 86.0
C11 N2 C10 108.99(19)
C11 N2 C1 124.66(19)
C10 N2 C1 126.23(19)
C11 N3 N4 104.29(19)
C10 N4 N3 113.43(19)
C10 N4 C18 129.85(19)
N3 N4 C18 115.61(18)
C9 N1 C7 111.1(2)
C9 N1 C8 110.5(2)
C7 N1 C8 111.3(2)
N4 C10 N2 102.55(19)
N4 C10 Rh1 134.34(17)
N2 C10 Rh1 122.64(16)
C6 C1 C2 121.6(2)
C6 C1 N2 118.7(2)
C2 C1 N2 119.7(2)
C5 C6 C1 119.3(2)
C5 C6 H6 120.2
C1 C6 H6 120.5
N1 C7 C2 112.6(2)
N1 C7 H7A 109.3
C2 C7 H7A 109.1
N1 C7 H7B 108.9
C2 C7 H7B 109.0
H7A C7 H7B 107.8
C22 C23 C24 125.5(2)
C22 C23 Rh1 71.24(14)
C24 C23 Rh1 110.48(18)
C22 C23 H23 117.2
C24 C23 H23 117.3
Rh1 C23 H23 88.0
C23 C24 C25 113.4(2)
C23 C24 H24A 108.9
C25 C24 H24A 108.9
C23 C24 H24B 108.9
C25 C24 H24B 108.9
H24A C24 H24B 107.7
N4 C18 C20 107.2(2)
N4 C18 C21 110.12(19)
C20 C18 C21 111.4(2)
N4 C18 C19 109.0(2)
C20 C18 C19 110.6(2)
C21 C18 C19 108.6(2)
C27 C26 C25 125.1(2)
C27 C26 Rh1 71.84(14)
C25 C26 Rh1 111.10(17)
C27 C26 H26 117.5
C25 C26 H26 117.4
Rh1 C26 H26 87.6
C26 C27 C28 125.7(2)
C26 C27 Rh1 71.61(14)
C28 C27 Rh1 108.87(17)
C26 C27 H27 117.1
C28 C27 H27 117.2
Rh1 C27 H27 88.8
C13 C12 C17 120.1(3)
C13 C12 C11 120.6(3)
C17 C12 C11 119.0(3)
C26 C25 C24 112.9(2)
C26 C25 H25A 109.0
C24 C25 H25A 108.9
C26 C25 H25B 109.1
C24 C25 H25B 109.0
H25A C25 H25B 107.8
C12 C13 C14 120.4(3)
C12 C13 H13 119.9
C14 C13 H13 119.7
C18 C19 H19A 109.4
C18 C19 H19B 109.6
H19A C19 H19B 109.5
C18 C19 H19C 109.4
H19A C19 H19C 109.5
H19B C19 H19C 109.5
N3 C11 N2 110.6(2)
N3 C11 C12 123.6(2)
N2 C11 C12 125.5(2)
C3 C2 C1 117.4(2)
C3 C2 C7 119.8(2)
C1 C2 C7 122.8(2)
C18 C20 H20A 109.7
C18 C20 H20B 109.4
H20A C20 H20B 109.5
C18 C20 H20C 109.3
H20A C20 H20C 109.5
H20B C20 H20C 109.5
C4 C3 C2 121.4(2)
C4 C3 H3 119.3
C2 C3 H3 119.3
C3 C4 C5 120.2(2)
C3 C4 H4 120.1
C5 C4 H4 119.7
C27 C28 C29 112.9(2)
C27 C28 H28A 108.8
C29 C28 H28A 109.1
C27 C28 H28B 109.2
C29 C28 H28B 108.9
H28A C28 H28B 107.8
C22 C29 C28 112.1(2)
C22 C29 H29A 109.3
C28 C29 H29A 109.3
C22 C29 H29B 109.2
C28 C29 H29B 109.0
H29A C29 H29B 107.9
C4 C5 C6 120.2(3)
C4 C5 H5 119.9
C6 C5 H5 120.0
C18 C21 H21A 109.2
C18 C21 H21B 109.4
H21A C21 H21B 109.5
C18 C21 H21C 109.7
H21A C21 H21C 109.5
H21B C21 H21C 109.5
N1 C8 H8A 109.6
N1 C8 H8B 109.2
H8A C8 H8B 109.5
N1 C8 H8C 109.6
H8A C8 H8C 109.5
H8B C8 H8C 109.5
C15 C16 C17 120.7(3)
C15 C16 H16 119.7
C17 C16 H16 119.7
C14 C15 C16 120.8(3)
C14 C15 H15 119.4
C16 C15 H15 119.8
C15 C14 C13 119.6(3)
C15 C14 H14 120.2
C13 C14 H14 120.2
C12 C17 C16 118.4(3)
C12 C17 H17 120.7
C16 C17 H17 120.9
N1 C9 H9A 109.5
N1 C9 H9B 109.6
H9A C9 H9B 109.5
N1 C9 H9C 109.3
H9A C9 H9C 109.5
H9B C9 H9C 109.5

loop_
_geom_bond_atom_site_label_1
_geom_bond_atom_site_label_2
_geom_bond_distance
Rh1 C10 2.053(2)
Rh1 C23 2.102(2)
Rh1 C22 2.115(2)
Rh1 C26 2.189(2)
Rh1 C27 2.192(2)
Rh1 Cl1 2.3919(6)
C22 C23 1.392(4)
C22 C29 1.519(4)
C22 H22 0.9298
N2 C11 1.376(3)
N2 C10 1.383(3)
N2 C1 1.445(3)
N3 C11 1.298(3)
N3 N4 1.390(3)
N4 C10 1.343(3)
N4 C18 1.500(3)
N1 C9 1.447(3)
N1 C7 1.453(3)
N1 C8 1.457(3)
C1 C6 1.389(3)
C1 C2 1.399(3)
C6 C5 1.384(4)
C6 H6 0.9300
C7 C2 1.515(3)
C7 H7A 0.9700
C7 H7B 0.9700
C23 C24 1.504(4)
C23 H23 0.9300
C24 C25 1.531(4)
C24 H24A 0.9700
C24 H24B 0.9701
C18 C20 1.516(3)
C18 C21 1.516(3)
C18 C19 1.524(3)
C26 C27 1.374(4)
C26 C25 1.515(4)
C26 H26 0.9301
C27 C28 1.504(4)
C27 H27 0.9299
C12 C13 1.382(4)
C12 C17 1.389(4)
C12 C11 1.479(3)
C25 H25A 0.9701
C25 H25B 0.9700
C13 C14 1.384(4)
C13 H13 0.9300
C19 H19A 0.9599
C19 H19B 0.9599
C19 H19C 0.9600
C2 C3 1.394(3)
C20 H20A 0.9601
C20 H20B 0.9600
C20 H20C 0.9600
C3 C4 1.379(4)
C3 H3 0.9301
C4 C5 1.380(4)
C4 H4 0.9301
C28 C29 1.529(4)
C28 H28A 0.9700
C28 H28B 0.9700
C29 H29A 0.9700
C29 H29B 0.9700
C5 H5 0.9300
C21 H21A 0.9600
C21 H21B 0.9600
C21 H21C 0.9600
C8 H8A 0.9599
C8 H8B 0.9601
C8 H8C 0.9600
C16 C15 1.368(5)
C16 C17 1.397(4)
C16 H16 0.9300
C15 C14 1.363(5)
C15 H15 0.9300
C14 H14 0.9299
C17 H17 0.9300
C9 H9A 0.9601
C9 H9B 0.9600
C9 H9C 0.9600
